data_7001896
loop_
_publ_author_name
'Petit, Sarah'
'Baril-Robert, Fran\,cois'
'Pilet, Guillaume'
'Reber, Christian'
'Luneau, Dominique'

_publ_section_title
;
 Luminescence spectroscopy of europium(III) and terbium(III) penta-,
 octa- and nonanuclear clusters with \b-diketonate ligands
;
_journal_issue 34
_journal_name_full 'Dalton Transactions'
_journal_page_first 6809
_journal_page_last 6815
_journal_paper_doi 10.1039/b822883c
_journal_year 2009
_chemical_formula_moiety 'C150 H115 O25 Tb5'
_chemical_formula_sum 'C150 H115 O25 Tb5'
_chemical_formula_weight 3112.17
_space_group_IT_number 14
_symmetry_cell_setting monoclinic
_symmetry_space_group_name_Hall '-P 2ybc'
_symmetry_space_group_name_H-M 'P 1 21/c 1'
_atom_sites_solution_hydrogens geom
_atom_sites_solution_primary direct
_cell_angle_alpha 90
_cell_angle_beta 100.387(2)
_cell_angle_gamma 90
_cell_formula_units_Z 4
_cell_length_a 22.2773(6)
_cell_length_b 17.4038(6)
_cell_length_c 35.7676(9)
_cell_measurement_reflns_used 19067
_cell_measurement_temperature 150
_cell_measurement_theta_max 28
_cell_measurement_theta_min 0
_cell_volume 13640.2(7)
_computing_cell_refinement 'DENZO/SCALEPACK (Otwinowski & Minor, 1997)'
_computing_data_collection 'COLLECT (Nonius, 1997-2001).'
_computing_data_reduction 'DENZO/SCALEPACK (Otwinowski & Minor, 1997)'
_computing_molecular_graphics 'CAMERON (Watkin et al., 1996)'
_computing_publication_material 'CRYSTALS (Betteridge et al., 2003)'
_computing_structure_refinement 'CRYSTALS (Betteridge et al., 2003)'
_computing_structure_solution 'SIR97 (Altomare et al., 1999)'
_diffrn_ambient_temperature 150
_diffrn_measured_fraction_theta_full 0.996
_diffrn_measured_fraction_theta_max 0.996
_diffrn_measurement_device 'Nonius KappaCCD'
_diffrn_measurement_device_type Area
_diffrn_measurement_method \w/2\q
_diffrn_radiation_monochromator graphite
_diffrn_radiation_type 'Mo K\a'
_diffrn_radiation_wavelength 0.71073
_diffrn_reflns_av_R_equivalents 0.106
_diffrn_reflns_limit_h_max 24
_diffrn_reflns_limit_h_min -24
_diffrn_reflns_limit_k_max 19
_diffrn_reflns_limit_k_min -17
_diffrn_reflns_limit_l_max 39
_diffrn_reflns_limit_l_min -39
_diffrn_reflns_number 36082
_diffrn_reflns_theta_full 23.994
_diffrn_reflns_theta_max 23.994
_diffrn_reflns_theta_min 1.305
_diffrn_standards_number 0
_exptl_absorpt_coefficient_mu 2.628
_exptl_absorpt_correction_T_max 0.8168
_exptl_absorpt_correction_T_min 0.7832
_exptl_absorpt_correction_type none
_exptl_crystal_colour colorless
_exptl_crystal_density_diffrn 1.515
_exptl_crystal_density_method 'not measured'
_exptl_crystal_description cubic
_exptl_crystal_F_000 6160
_exptl_crystal_size_max 0.11
_exptl_crystal_size_mid 0.09
_exptl_crystal_size_min 0.08
_refine_diff_density_max 1.31
_refine_diff_density_min -0.91
_refine_ls_extinction_method None
_refine_ls_goodness_of_fit_ref 1.1676
_refine_ls_hydrogen_treatment noref
_refine_ls_matrix_type full
_refine_ls_number_parameters 996
_refine_ls_number_reflns 9269
_refine_ls_number_restraints 0
_refine_ls_R_factor_all 0.1621
_refine_ls_R_factor_gt 0.0539
_refine_ls_shift/su_max 0.000655
_refine_ls_structure_factor_coef F
_refine_ls_weighting_details
;
Method, part 1, Chebychev polynomial, (Watkin, 1994, Prince, 1982)
[weight] = 1.0/[A~0~*T~0~(x)+A~1~*T~1~(x) ... +A~n-1~]*T~n-1~(x)]
where A~i~ are the Chebychev coefficients listed below and x= Fcalc/Fmax
Method = Robust Weighting (Prince, 1982)
W = [weight] * [1-(deltaF/6*sigmaF)^2^]^2^
A~i~ are:
0.392 0.287 0.271
;
_refine_ls_weighting_scheme calc
_refine_ls_wR_factor_all 0.1802
_refine_ls_wR_factor_gt 0.0597
_refine_ls_wR_factor_ref 0.0749
_reflns_limit_h_max 24
_reflns_limit_h_min -24
_reflns_limit_k_max 19
_reflns_limit_k_min 0
_reflns_limit_l_max 39
_reflns_limit_l_min 0
_reflns_number_gt 7505
_reflns_number_total 18911
_reflns_threshold_expression I>2.0\s(I)
_oxford_diffrn_Wilson_B_factor 0.00
_oxford_diffrn_Wilson_scale 0.00
_oxford_refine_ls_r_factor_ref 0.0721
_oxford_refine_ls_scale 0.01931(3)
_oxford_reflns_number_all 18795
_oxford_reflns_threshold_expression_ref I>1.0\s(I)
_cod_data_source_file b822883c.txt
_cod_data_source_block II
_cod_depositor_comments
;
The following automatic conversions were performed:
'_symmetry_cell_setting' value 'Monoclinic' changed to 'monoclinic'
according to '/home/saulius/struct/CIF-dictionaries/cif_core.dic'
dictionary named 'cif_core.dic' version 2.4.1 from 2010-06-29.

Automatic conversion script
Id: cif_fix_enum 1527 2010-12-29 10:47:43Z saulius 
;
_cod_original_sg_symbol_H-M 'P 1 21/c 1 '
_cod_database_code 7001896

loop_
_symmetry_equiv_pos_as_xyz
x,y,z
-x,-y,-z
-x,y+1/2,-z+1/2
x,-y+1/2,z+1/2

loop_
_atom_site_label
_atom_site_type_symbol
_atom_site_fract_x
_atom_site_fract_y
_atom_site_fract_z
_atom_site_U_iso_or_equiv
_atom_site_occupancy
_atom_site_adp_type
_atom_site_refinement_flags_posn
_atom_site_refinement_flags_adp
_atom_site_refinement_flags_occupancy
_atom_site_disorder_assembly
_atom_site_disorder_group
_oxford_atom_site_special_shape
_atom_site_attached_hydrogens
Tb1 Tb 0.24164(4) 0.89537(5) 0.17722(2) 0.0528 1.0000 Uani . . . . . . .
Tb2 Tb 0.22986(4) 0.70104(5) 0.07124(2) 0.0557 1.0000 Uani . . . . . . .
Tb3 Tb 0.29392(4) 0.89058(5) 0.08739(2) 0.0542 1.0000 Uani . . . . . . .
Tb4 Tb 0.18300(4) 0.70401(5) 0.16186(2) 0.0552 1.0000 Uani . . . . . . .
Tb5 Tb 0.35481(4) 0.73382(5) 0.16085(2) 0.0557 1.0000 Uani . . . . . . .
O1 O 0.2161(4) 0.8060(6) 0.1192(3) 0.0621 1.0000 Uani . . . . . . .
O11 O 0.2643(5) 0.6612(5) 0.1340(3) 0.0576 1.0000 Uani . . . . . . .
O12 O 0.2711(4) 0.7685(5) 0.1921(3) 0.0563 1.0000 Uani . . . . . . .
O13 O 0.3244(4) 0.7636(5) 0.0943(3) 0.0514 1.0000 Uani . . . . . . .
O14 O 0.3306(5) 0.8698(5) 0.1517(3) 0.0596 1.0000 Uani . . . . . . .
O21 O 0.2873(5) 0.7025(6) 0.0215(3) 0.0602 1.0000 Uani . . . . . . .
C22 C 0.2818(7) 0.7411(12) -0.0089(5) 0.0685 1.0000 Uani . . . . . . .
C23 C 0.2380(7) 0.8005(10) -0.0187(4) 0.0672 1.0000 Uani . . . . . . .
C24 C 0.2074(7) 0.8386(10) 0.0052(5) 0.0639 1.0000 Uani . . . . . . .
O25 O 0.2169(4) 0.8244(6) 0.0429(3) 0.0575 1.0000 Uani . . . . . . .
C26 C 0.3252(7) 0.7235(10) -0.0367(5) 0.068(5) 1.0000 Uiso . . . . . . .
C27 C 0.3524(9) 0.6523(11) -0.0334(5) 0.086(6) 1.0000 Uiso . . . . . . .
C28 C 0.3964(11) 0.6388(14) -0.0572(7) 0.115(7) 1.0000 Uiso . . . . . . .
C29 C 0.4111(10) 0.6963(15) -0.0781(6) 0.108(7) 1.0000 Uiso . . . . . . .
C30 C 0.3874(10) 0.7622(13) -0.0799(6) 0.103(6) 1.0000 Uiso . . . . . . .
C31 C 0.3430(9) 0.7789(11) -0.0573(5) 0.087(6) 1.0000 Uiso . . . . . . .
C32 C 0.1646(7) 0.9001(9) -0.0078(4) 0.062(4) 1.0000 Uiso . . . . . . .
C33 C 0.1582(8) 0.9323(11) -0.0438(5) 0.078(5) 1.0000 Uiso . . . . . . .
C34 C 0.1181(9) 0.9955(11) -0.0545(5) 0.088(6) 1.0000 Uiso . . . . . . .
C35 C 0.0811(8) 1.0220(11) -0.0307(5) 0.082(5) 1.0000 Uiso . . . . . . .
C36 C 0.0860(8) 0.9890(10) 0.0037(5) 0.077(5) 1.0000 Uiso . . . . . . .
C37 C 0.1262(8) 0.9270(10) 0.0152(5) 0.067(5) 1.0000 Uiso . . . . . . .
O38 O 0.3694(5) 0.8722(6) 0.0521(4) 0.0716 1.0000 Uani . . . . . . .
C39 C 0.3857(8) 0.9055(11) 0.0247(6) 0.0790 1.0000 Uani . . . . . . .
C40 C 0.3584(9) 0.9679(11) 0.0046(5) 0.0828 1.0000 Uani . . . . . . .
C41 C 0.3056(8) 1.0003(10) 0.0130(5) 0.0675 1.0000 Uani . . . . . . .
O42 O 0.2781(5) 0.9782(6) 0.0387(3) 0.0683 1.0000 Uani . . . . . . .
C43 C 0.4423(9) 0.8690(11) 0.0117(5) 0.085(5) 1.0000 Uiso . . . . . . .
C44 C 0.4615(9) 0.7975(12) 0.0253(6) 0.096(6) 1.0000 Uiso . . . . . . .
C45 C 0.5105(11) 0.7638(15) 0.0144(7) 0.118(7) 1.0000 Uiso . . . . . . .
C46 C 0.5436(11) 0.8018(15) -0.0065(7) 0.125(8) 1.0000 Uiso . . . . . . .
C47 C 0.5272(11) 0.8680(14) -0.0208(7) 0.114(7) 1.0000 Uiso . . . . . . .
C48 C 0.4751(10) 0.9069(13) -0.0131(6) 0.106(7) 1.0000 Uiso . . . . . . .
C49 C 0.2753(8) 1.0659(10) -0.0118(5) 0.073(5) 1.0000 Uiso . . . . . . .
C50 C 0.2913(12) 1.0875(16) -0.0445(8) 0.138(9) 1.0000 Uiso . . . . . . .
C51 C 0.2556(13) 1.1508(17) -0.0663(8) 0.138(9) 1.0000 Uiso . . . . . . .
C52 C 0.2159(12) 1.1833(15) -0.0531(7) 0.123(8) 1.0000 Uiso . . . . . . .
C53 C 0.1971(11) 1.1677(14) -0.0206(7) 0.118(7) 1.0000 Uiso . . . . . . .
C54 C 0.2301(10) 1.1038(13) 0.0000(6) 0.103(7) 1.0000 Uiso . . . . . . .
O55 O 0.2381(5) 0.5723(6) 0.0639(3) 0.0711 1.0000 Uani . . . . . . .
C56 C 0.2234(9) 0.5259(10) 0.0369(6) 0.0809 1.0000 Uani . . . . . . .
C57 C 0.1874(9) 0.5430(11) 0.0025(5) 0.0840 1.0000 Uani . . . . . . .
C58 C 0.1549(8) 0.6156(11) -0.0043(5) 0.0677 1.0000 Uani . . . . . . .
O59 O 0.1603(5) 0.6705(7) 0.0176(3) 0.0740 1.0000 Uani . . . . . . .
C60 C 0.1102(8) 0.6211(10) -0.0420(5) 0.073(5) 1.0000 Uiso . . . . . . .
C61 C 0.0887(9) 0.6951(12) -0.0519(6) 0.094(6) 1.0000 Uiso . . . . . . .
C62 C 0.0493(11) 0.7065(14) -0.0874(7) 0.117(7) 1.0000 Uiso . . . . . . .
C63 C 0.0301(11) 0.6450(15) -0.1104(7) 0.117(8) 1.0000 Uiso . . . . . . .
C64 C 0.0517(10) 0.5763(13) -0.1004(6) 0.101(7) 1.0000 Uiso . . . . . . .
C65 C 0.0909(9) 0.5627(11) -0.0683(6) 0.089(6) 1.0000 Uiso . . . . . . .
C66 C 0.2499(9) 0.4438(11) 0.0430(6) 0.085(6) 1.0000 Uiso . . . . . . .
C67 C 0.2603(9) 0.4166(12) 0.0768(6) 0.094(6) 1.0000 Uiso . . . . . . .
C68 C 0.2788(12) 0.3385(16) 0.0841(8) 0.131(9) 1.0000 Uiso . . . . . . .
C69 C 0.2902(13) 0.2968(18) 0.0552(10) 0.156(10) 1.0000 Uiso . . . . . . .
C70 C 0.2869(12) 0.3237(17) 0.0211(9) 0.146(10) 1.0000 Uiso . . . . . . .
C72 C 0.2619(11) 0.4010(15) 0.0121(7) 0.118(7) 1.0000 Uiso . . . . . . .
O73 O 0.1360(5) 0.6801(6) 0.0976(3) 0.0618 1.0000 Uani . . . . . . .
C74 C 0.0960(8) 0.6271(13) 0.0865(5) 0.0740 1.0000 Uani . . . . . . .
C75 C 0.1012(8) 0.5514(11) 0.1026(6) 0.0865 1.0000 Uani . . . . . . .
C76 C 0.1424(8) 0.5264(9) 0.1348(5) 0.0651 1.0000 Uani . . . . . . .
O77 O 0.1777(5) 0.5711(6) 0.1556(3) 0.0703 1.0000 Uani . . . . . . .
C78 C 0.0444(8) 0.6486(11) 0.0561(5) 0.079(5) 1.0000 Uiso . . . . . . .
C79 C 0.0063(10) 0.5917(13) 0.0376(6) 0.104(7) 1.0000 Uiso . . . . . . .
C80 C -0.0450(13) 0.6163(17) 0.0112(8) 0.141(9) 1.0000 Uiso . . . . . . .
C82 C -0.0562(12) 0.6898(17) 0.0042(7) 0.130(8) 1.0000 Uiso . . . . . . .
C83 C -0.0157(13) 0.7440(17) 0.0188(8) 0.138(9) 1.0000 Uiso . . . . . . .
C84 C 0.0354(8) 0.7210(11) 0.0464(5) 0.081(5) 1.0000 Uiso . . . . . . .
C85 C 0.1491(9) 0.4404(12) 0.1424(6) 0.090(6) 1.0000 Uiso . . . . . . .
C86 C 0.1238(11) 0.3853(15) 0.1160(7) 0.117(7) 1.0000 Uiso . . . . . . .
C87 C 0.1340(13) 0.3114(18) 0.1265(9) 0.147(10) 1.0000 Uiso . . . . . . .
C88 C 0.1615(16) 0.289(2) 0.1583(11) 0.172(12) 1.0000 Uiso . . . . . . .
C89 C 0.1929(19) 0.337(3) 0.1857(13) 0.230(17) 1.0000 Uiso . . . . . . .
C90 C 0.1821(13) 0.4190(18) 0.1761(9) 0.150(10) 1.0000 Uiso . . . . . . .
O91 O 0.1882(5) 0.6747(6) 0.2256(3) 0.0690 1.0000 Uani . . . . . . .
C92 C 0.1511(9) 0.6399(9) 0.2440(5) 0.0670 1.0000 Uani . . . . . . .
C93 C 0.0938(10) 0.6239(11) 0.2293(7) 0.0894 1.0000 Uani . . . . . . .
C94 C 0.0611(8) 0.6370(11) 0.1934(6) 0.0701 1.0000 Uani . . . . . . .
O95 O 0.0835(5) 0.6768(7) 0.1700(3) 0.0723 1.0000 Uani . . . . . . .
C96 C -0.0012(9) 0.6125(11) 0.1815(5) 0.080(5) 1.0000 Uiso . . . . . . .
C97 C -0.0341(10) 0.6375(11) 0.1492(6) 0.092(6) 1.0000 Uiso . . . . . . .
C98 C -0.0972(14) 0.6114(17) 0.1358(8) 0.146(10) 1.0000 Uiso . . . . . . .
C99 C -0.1219(12) 0.5677(16) 0.1588(8) 0.133(9) 1.0000 Uiso . . . . . . .
C100 C -0.0911(17) 0.538(2) 0.1874(10) 0.179(12) 1.0000 Uiso . . . . . . .
C101 C -0.0285(12) 0.5549(14) 0.2019(7) 0.119(8) 1.0000 Uiso . . . . . . .
C102 C 0.1816(8) 0.6274(10) 0.2853(5) 0.074(5) 1.0000 Uiso . . . . . . .
C103 C 0.2322(10) 0.6632(12) 0.3013(6) 0.099(6) 1.0000 Uiso . . . . . . .
C104 C 0.2595(12) 0.6555(15) 0.3392(8) 0.128(8) 1.0000 Uiso . . . . . . .
C105 C 0.2356(14) 0.5985(18) 0.3591(8) 0.148(10) 1.0000 Uiso . . . . . . .
C106 C 0.1843(14) 0.5613(18) 0.3457(9) 0.154(10) 1.0000 Uiso . . . . . . .
C107 C 0.1538(12) 0.5818(15) 0.3082(8) 0.129(8) 1.0000 Uiso . . . . . . .
O108 O 0.3585(5) 0.6255(6) 0.2005(3) 0.0660 1.0000 Uani . . . . . . .
C109 C 0.3592(8) 0.5545(10) 0.1936(5) 0.0692 1.0000 Uani . . . . . . .
C110 C 0.3723(9) 0.5214(9) 0.1602(5) 0.0774 1.0000 Uani . . . . . . .
C111 C 0.3959(9) 0.5637(12) 0.1316(5) 0.0770 1.0000 Uani . . . . . . .
O112 O 0.4002(5) 0.6373(7) 0.1322(3) 0.0727 1.0000 Uani . . . . . . .
C113 C 0.3454(8) 0.5008(11) 0.2237(5) 0.076(5) 1.0000 Uiso . . . . . . .
C114 C 0.3087(10) 0.5238(13) 0.2465(7) 0.108(7) 1.0000 Uiso . . . . . . .
C115 C 0.2919(12) 0.4748(17) 0.2747(8) 0.138(9) 1.0000 Uiso . . . . . . .
C116 C 0.3158(13) 0.4046(17) 0.2764(8) 0.137(9) 1.0000 Uiso . . . . . . .
C117 C 0.3517(12) 0.3785(15) 0.2525(8) 0.131(9) 1.0000 Uiso . . . . . . .
C118 C 0.3699(10) 0.4276(13) 0.2273(6) 0.098(6) 1.0000 Uiso . . . . . . .
C119 C 0.4130(9) 0.5199(13) 0.0993(6) 0.089(6) 1.0000 Uiso . . . . . . .
C120 C 0.4196(9) 0.4466(13) 0.0969(6) 0.096(6) 1.0000 Uiso . . . . . . .
C121 C 0.4350(9) 0.4071(13) 0.0649(6) 0.100(6) 1.0000 Uiso . . . . . . .
C122 C 0.4461(11) 0.4506(16) 0.0364(7) 0.126(8) 1.0000 Uiso . . . . . . .
C123 C 0.4434(14) 0.530(2) 0.0362(9) 0.164(11) 1.0000 Uiso . . . . . . .
C124 C 0.4231(12) 0.5639(16) 0.0702(8) 0.134(9) 1.0000 Uiso . . . . . . .
O125 O 0.4006(5) 0.7814(6) 0.2194(3) 0.0598 1.0000 Uani . . . . . . .
C126 C 0.4356(7) 0.8397(9) 0.2297(4) 0.0536 1.0000 Uani . . . . . . .
C127 C 0.4706(8) 0.8712(11) 0.2073(5) 0.0740 1.0000 Uani . . . . . . .
C128 C 0.4776(8) 0.8508(10) 0.1714(6) 0.0648 1.0000 Uani . . . . . . .
O129 O 0.4469(5) 0.7932(7) 0.1535(3) 0.0726 1.0000 Uani . . . . . . .
C130 C 0.4335(8) 0.8670(10) 0.2702(5) 0.074(5) 1.0000 Uiso . . . . . . .
C131 C 0.4664(8) 0.9315(11) 0.2846(5) 0.085(6) 1.0000 Uiso . . . . . . .
C132 C 0.4607(10) 0.9574(12) 0.3213(6) 0.100(6) 1.0000 Uiso . . . . . . .
C133 C 0.4232(10) 0.9214(12) 0.3394(6) 0.098(6) 1.0000 Uiso . . . . . . .
C134 C 0.3911(10) 0.8536(13) 0.3265(6) 0.108(7) 1.0000 Uiso . . . . . . .
C135 C 0.3972(9) 0.8290(11) 0.2902(5) 0.084(6) 1.0000 Uiso . . . . . . .
C136 C 0.5147(9) 0.8936(12) 0.1498(6) 0.085(5) 1.0000 Uiso . . . . . . .
C137 C 0.5236(16) 0.8780(19) 0.1163(10) 0.168(12) 1.0000 Uiso . . . . . . .
C138 C 0.568(2) 0.907(3) 0.0978(13) 0.240(18) 1.0000 Uiso . . . . . . .
C139 C 0.5866(14) 0.978(2) 0.1070(10) 0.162(11) 1.0000 Uiso . . . . . . .
C140 C 0.5850(15) 1.0025(19) 0.1422(10) 0.168(11) 1.0000 Uiso . . . . . . .
C141 C 0.5462(15) 0.958(2) 0.1607(9) 0.163(11) 1.0000 Uiso . . . . . . .
O142 O 0.2292(6) 0.8728(6) 0.2399(3) 0.0683 1.0000 Uani . . . . . . .
C143 C 0.1818(10) 0.8653(10) 0.2543(5) 0.0719 1.0000 Uani . . . . . . .
C144 C 0.1230(9) 0.8604(11) 0.2350(5) 0.0739 1.0000 Uani . . . . . . .
C145 C 0.1046(7) 0.8485(9) 0.1961(5) 0.0590 1.0000 Uani . . . . . . .
O146 O 0.1450(4) 0.8344(6) 0.1738(3) 0.0570 1.0000 Uani . . . . . . .
C147 C 0.1928(10) 0.8669(12) 0.2975(6) 0.096(6) 1.0000 Uiso . . . . . . .
C148 C 0.2403(12) 0.9052(15) 0.3167(8) 0.128(8) 1.0000 Uiso . . . . . . .
C149 C 0.2558(14) 0.9194(18) 0.3576(9) 0.159(11) 1.0000 Uiso . . . . . . .
C150 C 0.2185(16) 0.872(2) 0.3716(9) 0.163(11) 1.0000 Uiso . . . . . . .
C151 C 0.1734(15) 0.8284(18) 0.3597(9) 0.156(10) 1.0000 Uiso . . . . . . .
C152 C 0.1539(11) 0.8283(14) 0.3152(7) 0.112(7) 1.0000 Uiso . . . . . . .
C153 C 0.0394(8) 0.8537(10) 0.1780(5) 0.071(5) 1.0000 Uiso . . . . . . .
C154 C 0.0242(9) 0.8345(11) 0.1399(5) 0.084(6) 1.0000 Uiso . . . . . . .
C155 C -0.0376(9) 0.8352(12) 0.1207(6) 0.090(6) 1.0000 Uiso . . . . . . .
C156 C -0.0804(12) 0.8635(14) 0.1427(8) 0.125(8) 1.0000 Uiso . . . . . . .
C157 C -0.0646(13) 0.8864(15) 0.1768(8) 0.139(9) 1.0000 Uiso . . . . . . .
C158 C -0.0038(12) 0.8775(14) 0.1964(7) 0.119(8) 1.0000 Uiso . . . . . . .
O159 O 0.3416(5) 1.0065(7) 0.1127(3) 0.0675 1.0000 Uani . . . . . . .
C160 C 0.3207(9) 1.0725(10) 0.1191(5) 0.0673 1.0000 Uani . . . . . . .
C161 C 0.2581(9) 1.0861(9) 0.1127(5) 0.0679 1.0000 Uani . . . . . . .
C162 C 0.2108(8) 1.0361(9) 0.1103(4) 0.0609 1.0000 Uani . . . . . . .
O163 O 0.2209(5) 0.9607(6) 0.1151(3) 0.0603 1.0000 Uani . . . . . . .
C164 C 0.3659(8) 1.1351(10) 0.1303(5) 0.064(4) 1.0000 Uiso . . . . . . .
C165 C 0.4249(10) 1.1284(13) 0.1214(6) 0.103(7) 1.0000 Uiso . . . . . . .
C166 C 0.4671(10) 1.1874(14) 0.1331(7) 0.115(7) 1.0000 Uiso . . . . . . .
C167 C 0.4498(11) 1.2436(14) 0.1531(6) 0.110(7) 1.0000 Uiso . . . . . . .
C168 C 0.3968(10) 1.2514(13) 0.1640(6) 0.102(6) 1.0000 Uiso . . . . . . .
C169 C 0.3504(8) 1.1932(11) 0.1519(5) 0.086(5) 1.0000 Uiso . . . . . . .
C170 C 0.1463(7) 1.0555(9) 0.1008(4) 0.054(4) 1.0000 Uiso . . . . . . .
C171 C 0.1281(9) 1.1250(11) 0.0826(5) 0.087(6) 1.0000 Uiso . . . . . . .
C172 C 0.0650(9) 1.1453(11) 0.0724(5) 0.086(6) 1.0000 Uiso . . . . . . .
C173 C 0.0256(9) 1.0949(12) 0.0818(6) 0.092(6) 1.0000 Uiso . . . . . . .
C174 C 0.0404(9) 1.0298(11) 0.1006(5) 0.083(5) 1.0000 Uiso . . . . . . .
C175 C 0.1017(8) 1.0090(10) 0.1074(5) 0.067(5) 1.0000 Uiso . . . . . . .
O176 O 0.1857(4) 1.0005(6) 0.1903(3) 0.061(3) 1.0000 Uiso . . . . . . .
C177 C 0.1962(8) 1.0594(10) 0.2121(5) 0.070(5) 1.0000 Uiso . . . . . . .
C178 C 0.2553(9) 1.0810(11) 0.2277(5) 0.083(6) 1.0000 Uiso . . . . . . .
C179 C 0.3081(8) 1.0475(10) 0.2230(5) 0.066(5) 1.0000 Uiso . . . . . . .
O180 O 0.3121(5) 0.9845(6) 0.2041(3) 0.071(3) 1.0000 Uiso . . . . . . .
C182 C 0.1424(8) 1.1075(11) 0.2155(5) 0.077(5) 1.0000 Uiso . . . . . . .
C183 C 0.0883(11) 1.0922(13) 0.1963(6) 0.108(7) 1.0000 Uiso . . . . . . .
C184 C 0.0350(13) 1.1328(18) 0.1978(8) 0.144(9) 1.0000 Uiso . . . . . . .
C185 C 0.0430(15) 1.1922(19) 0.2222(10) 0.158(11) 1.0000 Uiso . . . . . . .
C186 C 0.0907(18) 1.205(2) 0.2477(10) 0.181(12) 1.0000 Uiso . . . . . . .
C187 C 0.1474(14) 1.1658(18) 0.2466(8) 0.156(10) 1.0000 Uiso . . . . . . .
C188 C 0.3710(9) 1.0824(11) 0.2371(6) 0.087(6) 1.0000 Uiso . . . . . . .
C189 C 0.4179(10) 1.0708(12) 0.2214(6) 0.093(6) 1.0000 Uiso . . . . . . .
C190 C 0.4762(11) 1.1054(15) 0.2356(7) 0.122(8) 1.0000 Uiso . . . . . . .
C191 C 0.4775(13) 1.1515(16) 0.2639(9) 0.139(9) 1.0000 Uiso . . . . . . .
C192 C 0.4343(15) 1.1676(18) 0.2821(9) 0.155(10) 1.0000 Uiso . . . . . . .
C193 C 0.3750(12) 1.1317(15) 0.2700(7) 0.129(8) 1.0000 Uiso . . . . . . .
H131 H 0.3478 0.7344 0.0861 0.0500 1.0000 Uiso . . . . . . .
H111 H 0.2730 0.6157 0.1378 0.0500 1.0000 Uiso . . . . . . .
H121 H 0.2745 0.7577 0.2147 0.0500 1.0000 Uiso . . . . . . .
H141 H 0.3463 0.9031 0.1666 0.0500 1.0000 Uiso . . . . . . .
H11 H 0.1863 0.8227 0.1045 0.0500 1.0000 Uiso . . . . . . .
H231 H 0.2290 0.8162 -0.0451 0.0500 1.0000 Uiso . . . . . . .
H271 H 0.3396 0.6139 -0.0169 0.0500 1.0000 Uiso . . . . . . .
H281 H 0.4143 0.5875 -0.0580 0.0500 1.0000 Uiso . . . . . . .
H291 H 0.4401 0.6869 -0.0940 0.0500 1.0000 Uiso . . . . . . .
H301 H 0.4027 0.8047 -0.0949 0.0500 1.0000 Uiso . . . . . . .
H311 H 0.3238 0.8308 -0.0587 0.0500 1.0000 Uiso . . . . . . .
H401 H 0.3760 0.9898 -0.0156 0.0500 1.0000 Uiso . . . . . . .
H441 H 0.4383 0.7683 0.0412 0.0500 1.0000 Uiso . . . . . . .
H451 H 0.5248 0.7135 0.0247 0.0500 1.0000 Uiso . . . . . . .
H461 H 0.5786 0.7779 -0.0140 0.0500 1.0000 Uiso . . . . . . .
H471 H 0.5502 0.8937 -0.0386 0.0500 1.0000 Uiso . . . . . . .
H481 H 0.4623 0.9579 -0.0229 0.0500 1.0000 Uiso . . . . . . .
H571 H 0.1827 0.5041 -0.0177 0.0500 1.0000 Uiso . . . . . . .
H611 H 0.1048 0.7391 -0.0356 0.0500 1.0000 Uiso . . . . . . .
H621 H 0.0349 0.7588 -0.0941 0.0500 1.0000 Uiso . . . . . . .
H631 H 0.0007 0.6562 -0.1343 0.0500 1.0000 Uiso . . . . . . .
H641 H 0.0366 0.5315 -0.1169 0.0500 1.0000 Uiso . . . . . . .
H651 H 0.1082 0.5112 -0.0618 0.0500 1.0000 Uiso . . . . . . .
H671 H 0.2557 0.4487 0.0983 0.0500 1.0000 Uiso . . . . . . .
H681 H 0.2849 0.3173 0.1097 0.0500 1.0000 Uiso . . . . . . .
H691 H 0.3006 0.2435 0.0596 0.1500 1.0000 Uiso . . . . . . .
H701 H 0.3009 0.2953 -0.0003 0.0500 1.0000 Uiso . . . . . . .
H721 H 0.2532 0.4214 -0.0140 0.0500 1.0000 Uiso . . . . . . .
H751 H 0.0716 0.5135 0.0895 0.0500 1.0000 Uiso . . . . . . .
H791 H 0.0136 0.5374 0.0426 0.0500 1.0000 Uiso . . . . . . .
H801 H -0.0735 0.5795 -0.0025 0.0500 1.0000 Uiso . . . . . . .
H821 H -0.0925 0.7088 -0.0115 0.0500 1.0000 Uiso . . . . . . .
H831 H -0.0186 0.7986 0.0098 0.0500 1.0000 Uiso . . . . . . .
H841 H 0.0649 0.7615 0.0576 0.0500 1.0000 Uiso . . . . . . .
H861 H 0.1024 0.4010 0.0913 0.0500 1.0000 Uiso . . . . . . .
H871 H 0.1157 0.2712 0.1084 0.0500 1.0000 Uiso . . . . . . .
H881 H 0.1643 0.2354 0.1648 0.1500 1.0000 Uiso . . . . . . .
H891 H 0.2179 0.3211 0.2099 0.1500 1.0000 Uiso . . . . . . .
H901 H 0.2013 0.4585 0.1938 0.0500 1.0000 Uiso . . . . . . .
H931 H 0.0707 0.5983 0.2467 0.0500 1.0000 Uiso . . . . . . .
H971 H -0.0146 0.6687 0.1328 0.0500 1.0000 Uiso . . . . . . .
H981 H -0.1201 0.6359 0.1117 0.0500 1.0000 Uiso . . . . . . .
H991 H -0.1641 0.5557 0.1501 0.0500 1.0000 Uiso . . . . . . .
H1001 H -0.1087 0.4973 0.2013 0.150 1.0000 Uiso . . . . . . .
H1011 H -0.0056 0.5309 0.2252 0.0500 1.0000 Uiso . . . . . . .
H1031 H 0.2532 0.6985 0.2858 0.0500 1.0000 Uiso . . . . . . .
H1041 H 0.2973 0.6827 0.3507 0.0500 1.0000 Uiso . . . . . . .
H1051 H 0.2578 0.5919 0.3854 0.0500 1.0000 Uiso . . . . . . .
H1061 H 0.1666 0.5261 0.3618 0.0500 1.0000 Uiso . . . . . . .
H1071 H 0.1137 0.5617 0.2988 0.0500 1.0000 Uiso . . . . . . .
H1101 H 0.3658 0.4675 0.1563 0.0500 1.0000 Uiso . . . . . . .
H1141 H 0.2913 0.5740 0.2430 0.0500 1.0000 Uiso . . . . . . .
H1151 H 0.2653 0.4928 0.2921 0.0500 1.0000 Uiso . . . . . . .
H1161 H 0.3058 0.3723 0.2962 0.200 1.0000 Uiso . . . . . . .
H1171 H 0.3667 0.3256 0.2547 0.0500 1.0000 Uiso . . . . . . .
H1181 H 0.3964 0.4104 0.2107 0.0500 1.0000 Uiso . . . . . . .
H1271 H 0.4956 0.9142 0.2179 0.0500 1.0000 Uiso . . . . . . .
H1371 H 0.5074 0.8246 0.1080 0.1500 1.0000 Uiso . . . . . . .
H1381 H 0.5729 0.8894 0.0735 0.1500 1.0000 Uiso . . . . . . .
H1391 H 0.6127 1.0069 0.0926 0.1500 1.0000 Uiso . . . . . . .
H1401 H 0.6048 1.0501 0.1519 0.1500 1.0000 Uiso . . . . . . .
H1411 H 0.5418 0.9778 0.1863 0.1500 1.0000 Uiso . . . . . . .
H1441 H 0.0898 0.8628 0.2492 0.0500 1.0000 Uiso . . . . . . .
H1481 H 0.2650 0.9370 0.3005 0.0500 1.0000 Uiso . . . . . . .
H1491 H 0.2895 0.9529 0.3704 0.1500 1.0000 Uiso . . . . . . .
H1501 H 0.2347 0.8644 0.3953 0.1500 1.0000 Uiso . . . . . . .
H1511 H 0.1388 0.7986 0.3774 0.1500 1.0000 Uiso . . . . . . .
H1521 H 0.1191 0.7954 0.3019 0.0500 1.0000 Uiso . . . . . . .
H1611 H 0.2470 1.1401 0.1109 0.0500 1.0000 Uiso . . . . . . .
H1651 H 0.4338 1.0854 0.1054 0.0500 1.0000 Uiso . . . . . . .
H1661 H 0.5084 1.1813 0.1273 0.0500 1.0000 Uiso . . . . . . .
H1671 H 0.4790 1.2850 0.1594 0.0500 1.0000 Uiso . . . . . . .
H1681 H 0.3873 1.2935 0.1801 0.0500 1.0000 Uiso . . . . . . .
H1691 H 0.3099 1.1962 0.1596 0.0500 1.0000 Uiso . . . . . . .
H1711 H 0.1586 1.1611 0.0763 0.0500 1.0000 Uiso . . . . . . .
H1721 H 0.0534 1.1931 0.0595 0.0500 1.0000 Uiso . . . . . . .
H1731 H -0.0180 1.1108 0.0755 0.0500 1.0000 Uiso . . . . . . .
H1741 H 0.0097 0.9950 0.1075 0.0500 1.0000 Uiso . . . . . . .
H1751 H 0.1134 0.9592 0.1193 0.0500 1.0000 Uiso . . . . . . .
H1781 H 0.2586 1.1270 0.2437 0.0500 1.0000 Uiso . . . . . . .
H1891 H 0.4137 1.0365 0.1995 0.0500 1.0000 Uiso . . . . . . .
H1901 H 0.5108 1.0950 0.2220 0.0500 1.0000 Uiso . . . . . . .
H1911 H 0.5171 1.1745 0.2719 0.0500 1.0000 Uiso . . . . . . .
H1921 H 0.4415 1.2011 0.3049 0.1500 1.0000 Uiso . . . . . . .
H1931 H 0.3400 1.1395 0.2831 0.0500 1.0000 Uiso . . . . . . .
H491 H 0.2172 1.0902 0.0259 0.0500 1.0000 Uiso . . . . . . .
H492 H 0.1615 1.1961 -0.0100 0.0500 1.0000 Uiso . . . . . . .
H493 H 0.1949 1.2291 -0.0668 0.0500 1.0000 Uiso . . . . . . .
H494 H 0.2657 1.1647 -0.0929 0.0500 1.0000 Uiso . . . . . . .
H495 H 0.3281 1.0557 -0.0537 0.0500 1.0000 Uiso . . . . . . .
H1191 H 0.4100 0.4134 0.1197 0.0500 1.0000 Uiso . . . . . . .
H1192 H 0.4368 0.3485 0.0648 0.0500 1.0000 Uiso . . . . . . .
H1193 H 0.4620 0.4220 0.0153 0.0500 1.0000 Uiso . . . . . . .
H1194 H 0.4494 0.5624 0.0120 0.1500 1.0000 Uiso . . . . . . .
H1195 H 0.4217 0.6247 0.0722 0.0500 1.0000 Uiso . . . . . . .
H1531 H 0.0064 0.9001 0.2232 0.0500 1.0000 Uiso . . . . . . .
H1532 H -0.0996 0.9020 0.1902 0.0500 1.0000 Uiso . . . . . . .
H1533 H -0.1253 0.8680 0.1286 0.0500 1.0000 Uiso . . . . . . .
H1534 H -0.0480 0.8165 0.0921 0.0500 1.0000 Uiso . . . . . . .
H1535 H 0.0582 0.8158 0.1248 0.0500 1.0000 Uiso . . . . . . .
H321 H 0.1834 0.9108 -0.0631 0.0500 1.0000 Uiso . . . . . . .
H322 H 0.1186 1.0232 -0.0796 0.0500 1.0000 Uiso . . . . . . .
H323 H 0.0489 1.0652 -0.0387 0.0500 1.0000 Uiso . . . . . . .
H324 H 0.0593 1.0090 0.0226 0.0500 1.0000 Uiso . . . . . . .
H325 H 0.1252 0.9009 0.0415 0.0500 1.0000 Uiso . . . . . . .
H1301 H 0.3745 0.7785 0.2791 0.0500 1.0000 Uiso . . . . . . .
H1302 H 0.3642 0.8256 0.3427 0.0500 1.0000 Uiso . . . . . . .
H1303 H 0.4195 0.9455 0.3653 0.0500 1.0000 Uiso . . . . . . .
H1304 H 0.4871 1.0023 0.3329 0.0500 1.0000 Uiso . . . . . . .
H1305 H 0.4931 0.9626 0.2686 0.0500 1.0000 Uiso . . . . . . .
H1821 H 0.1893 1.1706 0.2657 0.1500 1.0000 Uiso . . . . . . .
H1822 H 0.0953 1.2563 0.2616 0.1500 1.0000 Uiso . . . . . . .
H1823 H 0.0028 1.2159 0.2285 0.1500 1.0000 Uiso . . . . . . .
H1824 H -0.0068 1.1246 0.1799 0.0500 1.0000 Uiso . . . . . . .
H1825 H 0.0832 1.0471 0.1766 0.0500 1.0000 Uiso . . . . . . .

loop_
_atom_site_aniso_label
_atom_site_aniso_U_11
_atom_site_aniso_U_22
_atom_site_aniso_U_33
_atom_site_aniso_U_23
_atom_site_aniso_U_13
_atom_site_aniso_U_12
Tb1 0.0529(5) 0.0466(5) 0.0579(5) -0.0030(4) 0.0070(4) 0.0001(4)
Tb2 0.0637(6) 0.0486(5) 0.0530(5) -0.0030(4) 0.0062(4) 0.0002(4)
Tb3 0.0588(6) 0.0455(5) 0.0580(5) 0.0011(4) 0.0094(4) 0.0025(4)
Tb4 0.0594(5) 0.0487(5) 0.0569(5) 0.0003(4) 0.0087(4) -0.0052(4)
Tb5 0.0567(5) 0.0499(5) 0.0587(5) 0.0012(4) 0.0051(4) 0.0059(4)
O1 0.053(6) 0.061(7) 0.063(7) 0.013(6) -0.014(5) 0.003(6)
O11 0.071(7) 0.042(6) 0.061(7) 0.005(5) 0.015(6) 0.012(5)
O12 0.064(7) 0.048(6) 0.052(6) -0.009(5) -0.002(5) 0.005(5)
O13 0.048(6) 0.035(5) 0.068(7) -0.015(5) 0.005(5) 0.013(5)
O14 0.070(7) 0.043(6) 0.060(7) -0.012(5) -0.004(6) -0.005(5)
O21 0.084(8) 0.048(6) 0.054(7) -0.001(6) 0.027(6) 0.011(6)
C22 0.056(11) 0.100(15) 0.051(11) -0.018(11) 0.016(8) -0.013(11)
C23 0.060(11) 0.082(12) 0.052(10) 0.000(10) -0.011(9) 0.026(10)
C24 0.054(11) 0.063(12) 0.067(12) -0.001(10) -0.010(10) -0.007(9)
O25 0.048(6) 0.068(7) 0.053(7) 0.002(5) -0.001(5) 0.011(5)
O38 0.074(8) 0.064(8) 0.089(9) 0.009(7) 0.045(7) 0.014(6)
C39 0.071(13) 0.079(14) 0.088(14) -0.001(12) 0.019(11) 0.000(11)
C40 0.088(14) 0.073(13) 0.098(15) 0.035(11) 0.044(12) 0.006(11)
C41 0.060(12) 0.063(12) 0.077(13) 0.000(10) 0.005(10) 0.002(10)
O42 0.054(7) 0.077(8) 0.073(8) 0.009(7) 0.007(6) -0.007(6)
O55 0.071(8) 0.063(8) 0.075(8) -0.013(7) 0.001(7) -0.001(6)
C56 0.103(16) 0.055(12) 0.078(14) -0.016(11) -0.001(12) 0.017(11)
C57 0.079(14) 0.085(14) 0.079(13) -0.037(11) -0.010(11) 0.003(11)
C58 0.054(11) 0.075(13) 0.072(12) 0.009(11) 0.007(9) -0.003(10)
O59 0.083(9) 0.071(8) 0.063(7) -0.028(7) -0.001(6) -0.006(6)
O73 0.055(7) 0.064(8) 0.060(7) -0.004(6) -0.009(6) -0.011(6)
C74 0.051(11) 0.112(17) 0.052(11) -0.010(11) -0.007(9) 0.017(11)
C75 0.068(13) 0.058(12) 0.120(17) -0.005(12) -0.022(12) -0.024(10)
C76 0.055(11) 0.042(10) 0.095(14) -0.003(10) 0.002(10) -0.013(9)
O77 0.072(8) 0.061(8) 0.076(8) 0.008(6) 0.009(7) -0.018(6)
O91 0.077(8) 0.069(8) 0.062(7) 0.012(6) 0.016(6) -0.004(6)
C92 0.086(15) 0.056(11) 0.068(12) 0.003(9) 0.037(11) -0.009(10)
C93 0.075(15) 0.083(15) 0.123(19) -0.009(13) 0.050(14) -0.038(12)
C94 0.062(12) 0.079(13) 0.067(13) -0.015(11) 0.007(11) -0.017(10)
O95 0.074(8) 0.081(9) 0.065(8) 0.001(7) 0.021(7) -0.014(6)
O108 0.069(8) 0.066(8) 0.060(7) 0.001(6) 0.002(6) -0.002(6)
C109 0.080(13) 0.040(11) 0.082(13) 0.003(10) 0.000(10) -0.011(9)
C110 0.129(17) 0.054(11) 0.058(11) -0.007(10) 0.041(11) 0.021(11)
C111 0.102(15) 0.070(14) 0.063(12) -0.002(11) 0.024(11) 0.027(12)
O112 0.089(9) 0.071(9) 0.063(8) -0.006(6) 0.029(7) 0.029(7)
O125 0.056(7) 0.056(7) 0.061(7) 0.002(5) -0.006(5) 0.005(6)
C126 0.044(10) 0.048(10) 0.068(11) 0.002(9) 0.008(9) 0.006(8)
C127 0.062(12) 0.111(16) 0.051(11) -0.004(10) 0.015(9) -0.044(11)
C128 0.057(11) 0.056(11) 0.088(14) 0.013(10) 0.031(10) -0.012(9)
O129 0.049(6) 0.091(9) 0.077(8) 0.009(7) 0.011(6) 0.003(7)
O142 0.086(9) 0.063(8) 0.055(7) 0.002(6) 0.011(7) 0.014(6)
C143 0.086(15) 0.075(13) 0.063(12) -0.001(10) 0.036(12) 0.021(11)
C144 0.072(14) 0.084(13) 0.065(13) 0.016(10) 0.008(11) 0.008(10)
C145 0.048(11) 0.057(11) 0.074(12) 0.004(9) 0.016(10) -0.002(8)
O146 0.046(7) 0.055(7) 0.073(7) -0.004(6) 0.020(6) 0.005(5)
O159 0.049(7) 0.074(8) 0.074(8) -0.003(6) -0.002(6) 0.002(6)
C160 0.079(14) 0.048(11) 0.070(12) 0.017(9) 0.000(10) 0.007(10)
C161 0.083(14) 0.046(11) 0.074(12) -0.004(9) 0.013(10) 0.000(10)
C162 0.067(12) 0.044(10) 0.069(11) -0.004(8) 0.007(9) 0.009(10)
O163 0.070(8) 0.043(6) 0.070(7) 0.004(6) 0.016(6) 0.009(5)

loop_
_atom_type_symbol
_atom_type_scat_dispersion_real
_atom_type_scat_dispersion_imag
_atom_type_scat_Cromer_Mann_a1
_atom_type_scat_Cromer_Mann_b1
_atom_type_scat_Cromer_Mann_a2
_atom_type_scat_Cromer_Mann_b2
_atom_type_scat_Cromer_Mann_a3
_atom_type_scat_Cromer_Mann_b3
_atom_type_scat_Cromer_Mann_a4
_atom_type_scat_Cromer_Mann_b4
_atom_type_scat_Cromer_Mann_c
_atom_type_scat_source
C 0.0033 0.0016 2.3100 20.8439 1.0200 10.2075 1.5886 0.5687 0.8650 51.6512 0.2156 'International Tables Vol C 4.2.6.8 and 6.1.1.4'
H 0.0000 0.0000 0.4930 10.5109 0.3229 26.1257 0.1402 3.1424 0.0408 57.7998 0.0030 'International Tables Vol C 4.2.6.8 and 6.1.1.4'
O 0.0106 0.0060 3.0485 13.2771 2.2868 5.7011 1.5463 0.3239 0.8670 32.9089 0.2508 'International Tables Vol C 4.2.6.8 and 6.1.1.4'
Tb -0.1723 4.1537 25.8976 2.2426 18.2185 0.1961 14.3167 12.6648 2.9535 115.3620 3.5822 'International Tables Vol C 4.2.6.8 and 6.1.1.4'

loop_
_geom_angle_atom_site_label_1
_geom_angle_site_symmetry_1
_geom_angle_atom_site_label_2
_geom_angle_site_symmetry_2
_geom_angle_atom_site_label_3
_geom_angle_site_symmetry_3
_geom_angle
_geom_angle_publ_flag
O1 . Tb1 . O12 . 68.0(3) yes
O1 . Tb1 . O14 . 69.8(3) yes
O12 . Tb1 . O14 . 72.0(3) yes
O1 . Tb1 . O142 . 128.6(4) yes
O12 . Tb1 . O142 . 72.6(3) yes
O14 . Tb1 . O142 . 126.1(4) yes
O1 . Tb1 . O146 . 67.8(3) yes
O12 . Tb1 . O146 . 78.7(3) yes
O14 . Tb1 . O146 . 135.0(3) yes
O142 . Tb1 . O146 . 73.3(4) yes
O1 . Tb1 . O163 . 64.8(3) yes
O12 . Tb1 . O163 . 129.8(3) yes
O14 . Tb1 . O163 . 76.9(3) yes
O142 . Tb1 . O163 . 154.9(4) yes
O146 . Tb1 . O163 . 98.0(3) yes
O1 . Tb1 . O176 . 126.4(3) yes
O12 . Tb1 . O176 . 147.4(3) yes
O14 . Tb1 . O176 . 138.3(3) yes
O142 . Tb1 . O176 . 77.2(4) yes
O146 . Tb1 . O176 . 81.3(3) yes
O1 . Tb1 . O180 . 141.5(4) yes
O12 . Tb1 . O180 . 113.7(4) yes
O14 . Tb1 . O180 . 74.4(3) yes
O142 . Tb1 . O180 . 84.4(4) yes
O146 . Tb1 . O180 . 150.1(4) yes
O163 . Tb1 . O176 . 78.3(3) yes
O163 . Tb1 . O180 . 93.9(4) yes
O176 . Tb1 . O180 . 74.5(4) yes
O1 . Tb2 . O11 . 68.1(3) yes
O1 . Tb2 . O13 . 69.4(3) yes
O11 . Tb2 . O13 . 71.8(3) yes
O1 . Tb2 . O21 . 129.9(3) yes
O11 . Tb2 . O21 . 126.5(4) yes
O13 . Tb2 . O21 . 72.0(3) yes
O1 . Tb2 . O25 . 67.7(3) yes
O11 . Tb2 . O25 . 132.2(3) yes
O13 . Tb2 . O25 . 76.4(3) yes
O21 . Tb2 . O25 . 73.1(3) yes
O1 . Tb2 . O55 . 143.5(4) yes
O11 . Tb2 . O55 . 78.4(4) yes
O13 . Tb2 . O55 . 114.0(3) yes
O21 . Tb2 . O55 . 81.8(4) yes
O25 . Tb2 . O55 . 148.4(4) yes
O1 . Tb2 . O59 . 125.4(4) yes
O11 . Tb2 . O59 . 141.8(4) yes
O13 . Tb2 . O59 . 144.6(4) yes
O21 . Tb2 . O59 . 75.6(4) yes
O25 . Tb2 . O59 . 80.8(4) yes
O1 . Tb2 . O73 . 68.8(3) yes
O11 . Tb2 . O73 . 75.2(4) yes
O13 . Tb2 . O73 . 133.8(3) yes
O21 . Tb2 . O73 . 153.6(4) yes
O25 . Tb2 . O73 . 104.6(3) yes
O55 . Tb2 . O59 . 74.4(4) yes
O55 . Tb2 . O73 . 89.4(4) yes
O59 . Tb2 . O73 . 78.1(4) yes
O1 . Tb3 . O13 . 68.3(3) yes
O1 . Tb3 . O14 . 68.5(3) yes
O13 . Tb3 . O14 . 72.7(3) yes
O1 . Tb3 . O25 . 65.2(3) yes
O13 . Tb3 . O25 . 76.9(3) yes
O14 . Tb3 . O25 . 131.3(4) yes
O1 . Tb3 . O38 . 138.6(4) yes
O13 . Tb3 . O38 . 72.3(4) yes
O14 . Tb3 . O38 . 111.1(4) yes
O25 . Tb3 . O38 . 94.2(4) yes
O1 . Tb3 . O42 . 131.7(3) yes
O13 . Tb3 . O42 . 135.9(4) yes
O14 . Tb3 . O42 . 146.4(4) yes
O25 . Tb3 . O42 . 79.7(4) yes
O38 . Tb3 . O42 . 72.7(4) yes
O1 . Tb3 . O159 . 125.6(3) yes
O13 . Tb3 . O159 . 131.8(3) yes
O14 . Tb3 . O159 . 72.7(3) yes
O25 . Tb3 . O159 . 150.6(4) yes
O38 . Tb3 . O159 . 90.4(4) yes
O1 . Tb3 . O163 . 64.1(3) yes
O13 . Tb3 . O163 . 130.8(3) yes
O14 . Tb3 . O163 . 79.2(4) yes
O25 . Tb3 . O163 . 93.5(3) yes
O38 . Tb3 . O163 . 156.8(4) yes
O42 . Tb3 . O159 . 73.9(4) yes
O42 . Tb3 . O163 . 87.3(4) yes
O159 . Tb3 . O163 . 72.5(4) yes
O1 . Tb4 . O11 . 68.6(3) yes
O1 . Tb4 . O12 . 68.4(3) yes
O11 . Tb4 . O12 . 72.7(3) yes
O1 . Tb4 . O73 . 70.6(3) yes
O11 . Tb4 . O73 . 76.9(4) yes
O12 . Tb4 . O73 . 135.4(4) yes
O1 . Tb4 . O77 . 130.9(4) yes
O11 . Tb4 . O77 . 70.9(4) yes
O12 . Tb4 . O77 . 123.0(4) yes
O73 . Tb4 . O77 . 74.2(4) yes
O1 . Tb4 . O91 . 141.0(4) yes
O11 . Tb4 . O91 . 116.3(4) yes
O12 . Tb4 . O91 . 76.3(4) yes
O73 . Tb4 . O91 . 147.6(4) yes
O77 . Tb4 . O91 . 82.4(4) yes
O1 . Tb4 . O95 . 127.1(4) yes
O11 . Tb4 . O95 . 144.4(4) yes
O12 . Tb4 . O95 . 140.6(4) yes
O73 . Tb4 . O95 . 79.8(4) yes
O77 . Tb4 . O95 . 77.1(4) yes
O1 . Tb4 . O146 . 67.0(3) yes
O11 . Tb4 . O146 . 132.6(3) yes
O12 . Tb4 . O146 . 76.5(3) yes
O73 . Tb4 . O146 . 102.8(4) yes
O77 . Tb4 . O146 . 155.7(4) yes
O91 . Tb4 . O95 . 73.3(4) yes
O91 . Tb4 . O146 . 89.4(4) yes
O95 . Tb4 . O146 . 78.7(4) yes
O11 . Tb5 . O12 . 70.0(3) yes
O11 . Tb5 . O13 . 69.8(3) yes
O12 . Tb5 . O13 . 107.5(3) yes
O11 . Tb5 . O14 . 107.7(3) yes
O12 . Tb5 . O14 . 69.4(3) yes
O13 . Tb5 . O14 . 69.1(3) yes
O11 . Tb5 . O108 . 76.0(3) yes
O12 . Tb5 . O108 . 82.4(4) yes
O13 . Tb5 . O108 . 137.8(3) yes
O14 . Tb5 . O108 . 147.4(4) yes
O11 . Tb5 . O112 . 81.0(4) yes
O12 . Tb5 . O112 . 145.9(4) yes
O13 . Tb5 . O112 . 77.6(3) yes
O14 . Tb5 . O112 . 139.1(4) yes
O108 . Tb5 . O112 . 73.3(4) yes
O11 . Tb5 . O125 . 138.1(4) yes
O12 . Tb5 . O125 . 75.1(3) yes
O13 . Tb5 . O125 . 144.8(3) yes
O14 . Tb5 . O125 . 79.9(3) yes
O108 . Tb5 . O125 . 77.2(3) yes
O11 . Tb5 . O129 . 149.7(4) yes
O12 . Tb5 . O129 . 134.7(4) yes
O13 . Tb5 . O129 . 83.7(3) yes
O14 . Tb5 . O129 . 74.6(4) yes
O108 . Tb5 . O129 . 118.9(4) yes
O112 . Tb5 . O125 . 120.6(4) yes
O112 . Tb5 . O129 . 78.9(4) yes
O125 . Tb5 . O129 . 72.2(4) yes
Tb1 . O1 . Tb2 . 159.3(4) yes
Tb1 . O1 . Tb3 . 86.8(3) yes
Tb2 . O1 . Tb3 . 86.7(3) yes
Tb1 . O1 . Tb4 . 89.1(3) yes
Tb2 . O1 . Tb4 . 89.2(3) yes
Tb3 . O1 . Tb4 . 157.1(4) yes
Tb1 . O1 . H11 . 109.7 no
Tb2 . O1 . H11 . 90.2 no
Tb3 . O1 . H11 . 92.5 no
Tb4 . O1 . H11 . 110.0 no
Tb5 . O11 . Tb2 . 109.3(4) yes
Tb5 . O11 . Tb4 . 108.5(4) yes
Tb2 . O11 . Tb4 . 99.7(4) yes
Tb5 . O11 . H111 . 106.4 no
Tb2 . O11 . H111 . 118.1 no
Tb4 . O11 . H111 . 114.5 no
Tb5 . O12 . Tb4 . 108.5(4) yes
Tb5 . O12 . Tb1 . 109.8(4) yes
Tb4 . O12 . Tb1 . 99.8(3) yes
Tb5 . O12 . H121 . 117.1 no
Tb4 . O12 . H121 . 105.4 no
Tb1 . O12 . H121 . 114.4 no
Tb5 . O13 . Tb2 . 108.4(4) yes
Tb5 . O13 . Tb3 . 109.6(3) yes
Tb2 . O13 . Tb3 . 100.1(3) yes
Tb5 . O13 . H131 . 97.8 no
Tb2 . O13 . H131 . 99.9 no
Tb3 . O13 . H131 . 138.6 no
Tb5 . O14 . Tb1 . 108.2(4) yes
Tb5 . O14 . Tb3 . 108.3(4) yes
Tb1 . O14 . Tb3 . 100.5(4) yes
Tb5 . O14 . H141 . 122.6 no
Tb1 . O14 . H141 . 84.6 no
Tb3 . O14 . H141 . 124.4 no
Tb2 . O21 . C22 . 131.9(10) yes
O21 . C22 . C23 . 123.8(14) yes
O21 . C22 . C26 . 118.3(16) yes
C23 . C22 . C26 . 117.9(16) yes
C22 . C23 . C24 . 126.7(15) yes
C22 . C23 . H231 . 117.4 no
C24 . C23 . H231 . 115.9 no
C23 . C24 . O25 . 122.3(14) yes
C23 . C24 . C32 . 122.2(16) yes
O25 . C24 . C32 . 115.5(16) yes
C24 . O25 . Tb3 . 122.5(9) yes
C24 . O25 . Tb2 . 125.3(9) yes
Tb3 . O25 . Tb2 . 97.6(3) yes
C22 . C26 . C27 . 116.3(17) yes
C22 . C26 . C31 . 120.2(17) yes
C27 . C26 . C31 . 122.4(18) yes
C26 . C27 . C28 . 115.9(19) yes
C26 . C27 . H271 . 120.0 no
C28 . C27 . H271 . 124.0 no
C27 . C28 . C29 . 119(2) yes
C27 . C28 . H281 . 119.5 no
C29 . C28 . H281 . 121.9 no
C28 . C29 . C30 . 125(2) yes
C28 . C29 . H291 . 118.2 no
C30 . C29 . H291 . 116.6 no
C29 . C30 . C31 . 119(2) yes
C29 . C30 . H301 . 121.3 no
C31 . C30 . H301 . 119.4 no
C30 . C31 . C26 . 118.7(19) yes
C30 . C31 . H311 . 119.7 no
C26 . C31 . H311 . 121.5 no
C24 . C32 . C33 . 123.1(16) yes
C24 . C32 . C37 . 120.2(15) yes
C33 . C32 . C37 . 116.6(16) yes
C32 . C33 . C34 . 120.9(17) yes
C32 . C33 . H321 . 119.7 no
C34 . C33 . H321 . 119.4 no
C33 . C34 . C35 . 121.0(18) yes
C33 . C34 . H322 . 119.5 no
C35 . C34 . H322 . 119.5 no
C34 . C35 . C36 . 117.7(18) yes
C34 . C35 . H323 . 122.4 no
C36 . C35 . H323 . 119.8 no
C35 . C36 . C37 . 122.5(17) yes
C35 . C36 . H324 . 119.4 no
C37 . C36 . H324 . 118.1 no
C36 . C37 . C32 . 121.0(16) yes
C36 . C37 . H325 . 118.5 no
C32 . C37 . H325 . 120.5 no
Tb3 . O38 . C39 . 135.3(12) yes
O38 . C39 . C40 . 127.7(18) yes
O38 . C39 . C43 . 114.3(17) yes
C40 . C39 . C43 . 118.0(18) yes
C39 . C40 . C41 . 121.2(17) yes
C39 . C40 . H401 . 120.2 no
C41 . C40 . H401 . 118.6 no
C40 . C41 . O42 . 125.5(16) yes
C40 . C41 . C49 . 118.8(18) yes
O42 . C41 . C49 . 115.6(16) yes
C41 . O42 . Tb3 . 137.1(11) yes
C39 . C43 . C44 . 118.7(19) yes
C39 . C43 . C48 . 122.4(19) yes
C44 . C43 . C48 . 118.9(20) yes
C43 . C44 . C45 . 120(2) yes
C43 . C44 . H441 . 120.9 no
C45 . C44 . H441 . 118.7 no
C44 . C45 . C46 . 120(2) yes
C44 . C45 . H451 . 120.1 no
C46 . C45 . H451 . 119.0 no
C45 . C46 . C47 . 122(3) yes
C45 . C46 . H461 . 120.2 no
C47 . C46 . H461 . 117.8 no
C46 . C47 . C48 . 123(2) yes
C46 . C47 . H471 . 120.8 no
C48 . C47 . H471 . 116.6 no
C47 . C48 . C43 . 116(2) yes
C47 . C48 . H481 . 124.2 no
C43 . C48 . H481 . 120.0 no
C41 . C49 . C50 . 124(2) yes
C41 . C49 . C54 . 117.9(18) yes
C50 . C49 . C54 . 118(2) yes
C49 . C50 . C51 . 118(2) yes
C49 . C50 . H495 . 117.2 no
C51 . C50 . H495 . 125.1 no
C50 . C51 . C52 . 120(3) yes
C50 . C51 . H494 . 117.8 no
C52 . C51 . H494 . 122.5 no
C51 . C52 . C53 . 128(3) yes
C51 . C52 . H493 . 119.1 no
C53 . C52 . H493 . 113.2 no
C52 . C53 . C54 . 113(2) yes
C52 . C53 . H492 . 126.1 no
C54 . C53 . H492 . 121.2 no
C53 . C54 . C49 . 124(2) yes
C53 . C54 . H491 . 115.1 no
C49 . C54 . H491 . 120.7 no
Tb2 . O55 . C56 . 135.2(11) yes
O55 . C56 . C57 . 125.3(16) yes
O55 . C56 . C66 . 116.5(17) yes
C57 . C56 . C66 . 118.2(17) yes
C56 . C57 . C58 . 122.0(16) yes
C56 . C57 . H571 . 118.5 no
C58 . C57 . H571 . 119.4 no
C57 . C58 . O59 . 125.5(16) yes
C57 . C58 . C60 . 115.4(17) yes
O59 . C58 . C60 . 119.2(16) yes
C58 . O59 . Tb2 . 133.3(11) yes
C58 . C60 . C61 . 114.9(16) yes
C58 . C60 . C65 . 128.3(17) yes
C61 . C60 . C65 . 116.7(17) yes
C60 . C61 . C62 . 118.9(19) yes
C60 . C61 . H611 . 119.5 no
C62 . C61 . H611 . 121.3 no
C61 . C62 . C63 . 120(2) yes
C61 . C62 . H621 . 118.1 no
C63 . C62 . H621 . 121.6 no
C62 . C63 . C64 . 119(2) yes
C62 . C63 . H631 . 116.6 no
C64 . C63 . H631 . 124.2 no
C63 . C64 . C65 . 123(2) yes
C63 . C64 . H641 . 118.7 no
C65 . C64 . H641 . 118.0 no
C60 . C65 . C64 . 121.6(19) yes
C60 . C65 . H651 . 116.3 no
C64 . C65 . H651 . 122.2 no
C56 . C66 . C67 . 118.2(19) yes
C56 . C66 . C72 . 120.2(19) yes
C67 . C66 . C72 . 122(2) yes
C66 . C67 . C68 . 121(2) yes
C66 . C67 . H671 . 120.6 no
C68 . C67 . H671 . 118.1 no
C67 . C68 . C69 . 118(3) yes
C67 . C68 . H681 . 121.2 no
C69 . C68 . H681 . 120.9 no
C68 . C69 . C70 . 123(3) yes
C68 . C69 . H691 . 118.4 no
C70 . C69 . H691 . 118.2 no
C69 . C70 . C72 . 120(3) yes
C69 . C70 . H701 . 124.5 no
C72 . C70 . H701 . 116.0 no
C70 . C72 . C66 . 116(2) yes
C70 . C72 . H721 . 122.7 no
C66 . C72 . H721 . 121.6 no
Tb2 . O73 . Tb4 . 95.0(4) yes
Tb2 . O73 . C74 . 124.9(10) yes
Tb4 . O73 . C74 . 125.3(11) yes
O73 . C74 . C75 . 122.0(14) yes
O73 . C74 . C78 . 116.5(18) yes
C75 . C74 . C78 . 121.5(18) yes
C74 . C75 . C76 . 127.3(15) yes
C74 . C75 . H751 . 115.1 no
C76 . C75 . H751 . 117.6 no
C75 . C76 . O77 . 122.8(15) yes
C75 . C76 . C85 . 118.6(16) yes
O77 . C76 . C85 . 118.2(17) yes
C76 . O77 . Tb4 . 133.8(11) yes
C74 . C78 . C79 . 119.8(19) yes
C74 . C78 . C84 . 119.9(19) yes
C79 . C78 . C84 . 120.4(19) yes
C78 . C79 . C80 . 117(2) yes
C78 . C79 . H791 . 122.6 no
C80 . C79 . H791 . 120.4 no
C79 . C80 . C82 . 122(3) yes
C79 . C80 . H801 . 121.1 no
C82 . C80 . H801 . 117.3 no
C80 . C82 . C83 . 121(3) yes
C80 . C82 . H821 . 123.8 no
C83 . C82 . H821 . 115.0 no
C82 . C83 . C84 . 118(3) yes
C82 . C83 . H831 . 122.7 no
C84 . C83 . H831 . 119.2 no
C83 . C84 . C78 . 121.2(20) yes
C83 . C84 . H841 . 117.8 no
C78 . C84 . H841 . 121.0 no
C76 . C85 . C86 . 122.7(20) yes
C76 . C85 . C90 . 117(2) yes
C86 . C85 . C90 . 120(2) yes
C85 . C86 . C87 . 116(2) yes
C85 . C86 . H861 . 119.9 no
C87 . C86 . H861 . 123.7 no
C86 . C87 . C88 . 126(3) yes
C86 . C87 . H871 . 117.6 no
C88 . C87 . H871 . 116.5 no
C87 . C88 . C89 . 123(4) yes
C87 . C88 . H881 . 121.6 no
C89 . C88 . H881 . 114.8 no
C88 . C89 . C90 . 113(4) yes
C88 . C89 . H891 . 125.7 no
C90 . C89 . H891 . 121.6 no
C89 . C90 . C85 . 121(3) yes
C89 . C90 . H901 . 119.5 no
C85 . C90 . H901 . 119.2 no
Tb4 . O91 . C92 . 132.8(11) yes
O91 . C92 . C93 . 123.8(17) yes
O91 . C92 . C102 . 110.2(16) yes
C93 . C92 . C102 . 125.8(18) yes
C92 . C93 . C94 . 130.4(18) yes
C92 . C93 . H931 . 114.9 no
C94 . C93 . H931 . 114.8 no
C93 . C94 . O95 . 120.4(16) yes
C93 . C94 . C96 . 123.0(19) yes
O95 . C94 . C96 . 116.3(18) yes
C94 . O95 . Tb4 . 134.0(12) yes
C94 . C96 . C97 . 120.8(19) yes
C94 . C96 . C101 . 122.0(19) yes
C97 . C96 . C101 . 116.9(20) yes
C96 . C97 . C98 . 122(2) yes
C96 . C97 . H971 . 118.5 no
C98 . C97 . H971 . 119.2 no
C97 . C98 . C99 . 117(3) yes
C97 . C98 . H981 . 116.8 no
C99 . C98 . H981 . 125.0 no
C98 . C99 . C100 . 122(3) yes
C98 . C99 . H991 . 114.9 no
C100 . C99 . H991 . 122.7 no
C99 . C100 . C101 . 125(3) yes
C99 . C100 . H1001 . 120.5 no
C101 . C100 . H1001 . 114.8 no
C96 . C101 . C100 . 116(2) yes
C96 . C101 . H1011 . 121.4 no
C100 . C101 . H1011 . 122.6 no
C92 . C102 . C103 . 123.1(18) yes
C92 . C102 . C107 . 119.5(19) yes
C103 . C102 . C107 . 117.3(20) yes
C102 . C103 . C104 . 124(2) yes
C102 . C103 . H1031 . 119.9 no
C104 . C103 . H1031 . 115.7 no
C103 . C104 . C105 . 116(2) yes
C103 . C104 . H1041 . 123.4 no
C105 . C104 . H1041 . 120.5 no
C104 . C105 . C106 . 123(3) yes
C104 . C105 . H1051 . 113.7 no
C106 . C105 . H1051 . 122.7 no
C105 . C106 . C107 . 117(3) yes
C105 . C106 . H1061 . 120.5 no
C107 . C106 . H1061 . 122.3 no
C106 . C107 . C102 . 121(2) yes
C106 . C107 . H1071 . 119.4 no
C102 . C107 . H1071 . 119.6 no
Tb5 . O108 . C109 . 131.8(11) yes
O108 . C109 . C110 . 125.6(16) yes
O108 . C109 . C113 . 117.2(17) yes
C110 . C109 . C113 . 117.2(16) yes
C109 . C110 . C111 . 123.7(16) yes
C109 . C110 . H1101 . 118.4 no
C111 . C110 . H1101 . 117.9 no
C110 . C111 . O112 . 122.4(16) yes
C110 . C111 . C119 . 117.9(18) yes
O112 . C111 . C119 . 119.7(18) yes
C111 . O112 . Tb5 . 134.4(12) yes
C109 . C113 . C114 . 119.1(19) yes
C109 . C113 . C118 . 120.8(18) yes
C114 . C113 . C118 . 120.0(20) yes
C113 . C114 . C115 . 122(2) yes
C113 . C114 . H1141 . 118.7 no
C115 . C114 . H1141 . 119.2 no
C114 . C115 . C116 . 115(3) yes
C114 . C115 . H1151 . 121.7 no
C116 . C115 . H1151 . 122.8 no
C115 . C116 . C117 . 124(3) yes
C115 . C116 . H1161 . 115.4 no
C117 . C116 . H1161 . 120.7 no
C116 . C117 . C118 . 119(3) yes
C116 . C117 . H1171 . 120.1 no
C118 . C117 . H1171 . 120.3 no
C113 . C118 . C117 . 119(2) yes
C113 . C118 . H1181 . 120.5 no
C117 . C118 . H1181 . 120.4 no
C111 . C119 . C120 . 127(2) yes
C111 . C119 . C124 . 114(2) yes
C120 . C119 . C124 . 118(2) yes
C119 . C120 . C121 . 125(2) yes
C119 . C120 . H1191 . 116.8 no
C121 . C120 . H1191 . 117.9 no
C120 . C121 . C122 . 116(2) yes
C120 . C121 . H1192 . 120.0 no
C122 . C121 . H1192 . 123.7 no
C121 . C122 . C123 . 124(3) yes
C121 . C122 . H1193 . 115.4 no
C123 . C122 . H1193 . 120.1 no
C122 . C123 . C124 . 114(3) yes
C122 . C123 . H1194 . 121.5 no
C124 . C123 . H1194 . 123.9 no
C123 . C124 . C119 . 122(3) yes
C123 . C124 . H1195 . 117.6 no
C119 . C124 . H1195 . 120.4 no
Tb5 . O125 . C126 . 133.1(10) yes
O125 . C126 . C127 . 122.8(15) yes
O125 . C126 . C130 . 112.9(14) yes
C127 . C126 . C130 . 124.2(16) yes
C126 . C127 . C128 . 129.5(16) yes
C126 . C127 . H1271 . 116.3 no
C128 . C127 . H1271 . 114.2 no
C127 . C128 . O129 . 121.2(14) yes
C127 . C128 . C136 . 123.1(18) yes
O129 . C128 . C136 . 115.5(17) yes
C128 . O129 . Tb5 . 131.9(10) yes
C126 . C130 . C131 . 119.7(17) yes
C126 . C130 . C135 . 118.3(17) yes
C131 . C130 . C135 . 121.9(18) yes
C130 . C131 . C132 . 118.1(18) yes
C130 . C131 . H1305 . 122.0 no
C132 . C131 . H1305 . 119.8 no
C131 . C132 . C133 . 119(2) yes
C131 . C132 . H1304 . 118.6 no
C133 . C132 . H1304 . 122.8 no
C132 . C133 . C134 . 125(2) yes
C132 . C133 . H1303 . 114.2 no
C134 . C133 . H1303 . 121.0 no
C133 . C134 . C135 . 116(2) yes
C133 . C134 . H1302 . 121.6 no
C135 . C134 . H1302 . 122.8 no
C134 . C135 . C130 . 120.8(19) yes
C134 . C135 . H1301 . 119.0 no
C130 . C135 . H1301 . 120.2 no
C128 . C136 . C137 . 127(3) yes
C128 . C136 . C141 . 127(2) yes
C137 . C136 . C141 . 107(3) yes
C136 . C137 . C138 . 128(4) yes
C136 . C137 . H1371 . 111.1 no
C138 . C137 . H1371 . 115.8 no
C137 . C138 . C139 . 116(4) yes
C137 . C138 . H1381 . 122.1 no
C139 . C138 . H1381 . 116.7 no
C138 . C139 . C140 . 118(4) yes
C138 . C139 . H1391 . 122.2 no
C140 . C139 . H1391 . 116.6 no
C139 . C140 . C141 . 113(3) yes
C139 . C140 . H1401 . 121.4 no
C141 . C140 . H1401 . 125.5 no
C140 . C141 . C136 . 131(3) yes
C140 . C141 . H1411 . 113.6 no
C136 . C141 . H1411 . 115.3 no
Tb1 . O142 . C143 . 131.3(11) yes
O142 . C143 . C144 . 126.5(16) yes
O142 . C143 . C147 . 114.7(18) yes
C144 . C143 . C147 . 118.6(18) yes
C143 . C144 . C145 . 126.6(17) yes
C143 . C144 . H1441 . 118.7 no
C145 . C144 . H1441 . 114.6 no
C144 . C145 . O146 . 121.3(15) yes
C144 . C145 . C153 . 121.0(16) yes
O146 . C145 . C153 . 117.7(15) yes
Tb4 . O146 . C145 . 124.1(9) yes
Tb4 . O146 . Tb1 . 94.7(3) yes
C145 . O146 . Tb1 . 126.1(9) yes
C143 . C147 . C148 . 120(2) yes
C143 . C147 . C152 . 118(2) yes
C148 . C147 . C152 . 122(2) yes
C147 . C148 . C149 . 129(3) yes
C147 . C148 . H1481 . 115.5 no
C149 . C148 . H1481 . 114.8 no
C148 . C149 . C150 . 103(3) yes
C148 . C149 . H1491 . 125.6 no
C150 . C149 . H1491 . 131.5 no
C149 . C150 . C151 . 139(4) yes
C149 . C150 . H1501 . 106.2 no
C151 . C150 . H1501 . 114.0 no
C150 . C151 . C152 . 113(3) yes
C150 . C151 . H1511 . 128.7 no
C152 . C151 . H1511 . 116.6 no
C151 . C152 . C147 . 113(2) yes
C151 . C152 . H1521 . 121.7 no
C147 . C152 . H1521 . 124.5 no
C145 . C153 . C154 . 117.3(17) yes
C145 . C153 . C158 . 123.0(18) yes
C154 . C153 . C158 . 119.7(19) yes
C153 . C154 . C155 . 120.8(18) yes
C153 . C154 . H1535 . 120.5 no
C155 . C154 . H1535 . 118.5 no
C154 . C155 . C156 . 115.0(19) yes
C154 . C155 . H1534 . 118.9 no
C156 . C155 . H1534 . 126.0 no
C155 . C156 . C157 . 123(3) yes
C155 . C156 . H1533 . 116.0 no
C157 . C156 . H1533 . 121.2 no
C156 . C157 . C158 . 121(3) yes
C156 . C157 . H1532 . 115.5 no
C158 . C157 . H1532 . 122.5 no
C157 . C158 . C153 . 120(2) yes
C157 . C158 . H1531 . 116.9 no
C153 . C158 . H1531 . 121.9 no
Tb3 . O159 . C160 . 132.7(11) yes
O159 . C160 . C161 . 120.7(15) yes
O159 . C160 . C164 . 117.2(16) yes
C161 . C160 . C164 . 121.9(16) yes
C160 . C161 . C162 . 130.1(15) yes
C160 . C161 . H1611 . 114.2 no
C162 . C161 . H1611 . 115.6 no
C161 . C162 . O163 . 120.7(15) yes
C161 . C162 . C170 . 126.1(15) yes
O163 . C162 . C170 . 113.2(14) yes
Tb1 . O163 . C162 . 124.7(9) yes
Tb1 . O163 . Tb3 . 96.2(3) yes
C162 . O163 . Tb3 . 124.0(10) yes
C160 . C164 . C165 . 119.4(17) yes
C160 . C164 . C169 . 118.0(17) yes
C165 . C164 . C169 . 122.3(18) yes
C164 . C165 . C166 . 118(2) yes
C164 . C165 . H1651 . 119.2 no
C166 . C165 . H1651 . 122.3 no
C165 . C166 . C167 . 117(2) yes
C165 . C166 . H1661 . 117.4 no
C167 . C166 . H1661 . 125.0 no
C166 . C167 . C168 . 127(2) yes
C166 . C167 . H1671 . 115.6 no
C168 . C167 . H1671 . 116.9 no
C167 . C168 . C169 . 118(2) yes
C167 . C168 . H1681 . 123.6 no
C169 . C168 . H1681 . 118.6 no
C168 . C169 . C164 . 116.6(18) yes
C168 . C169 . H1691 . 120.8 no
C164 . C169 . H1691 . 122.5 no
C162 . C170 . C171 . 119.9(15) yes
C162 . C170 . C175 . 123.7(15) yes
C171 . C170 . C175 . 116.4(16) yes
C170 . C171 . C172 . 121.3(17) yes
C170 . C171 . H1711 . 120.4 no
C172 . C171 . H1711 . 118.3 no
C171 . C172 . C173 . 116.0(18) yes
C171 . C172 . H1721 . 120.0 no
C173 . C172 . H1721 . 124.0 no
C172 . C173 . C174 . 125.2(20) yes
C172 . C173 . H1731 . 115.0 no
C174 . C173 . H1731 . 119.6 no
C173 . C174 . C175 . 117.2(18) yes
C173 . C174 . H1741 . 122.4 no
C175 . C174 . H1741 . 120.2 no
C174 . C175 . C170 . 123.4(17) yes
C174 . C175 . H1751 . 118.8 no
C170 . C175 . H1751 . 117.7 no
Tb1 . O176 . C177 . 135.3(10) yes
O176 . C177 . C178 . 121.2(16) yes
O176 . C177 . C182 . 116.1(15) yes
C178 . C177 . C182 . 122.3(17) yes
C177 . C178 . C179 . 128.1(18) yes
C177 . C178 . H1781 . 115.1 no
C179 . C178 . H1781 . 116.8 no
C178 . C179 . O180 . 125.0(16) yes
C178 . C179 . C188 . 123.7(17) yes
O180 . C179 . C188 . 111.2(15) yes
C179 . O180 . Tb1 . 133.0(10) yes
C177 . C182 . C183 . 121.6(19) yes
C177 . C182 . C187 . 119.4(19) yes
C183 . C182 . C187 . 118(2) yes
C182 . C183 . C184 . 126(2) yes
C182 . C183 . H1825 . 119.1 no
C184 . C183 . H1825 . 114.5 no
C183 . C184 . C185 . 114(3) yes
C183 . C184 . H1824 . 125.8 no
C185 . C184 . H1824 . 120.2 no
C184 . C185 . C186 . 126(3) yes
C184 . C185 . H1823 . 115.2 no
C186 . C185 . H1823 . 114.2 no
C185 . C186 . C187 . 121(3) yes
C185 . C186 . H1822 . 119.2 no
C187 . C186 . H1822 . 114.4 no
C182 . C187 . C186 . 113(3) yes
C182 . C187 . H1821 . 118.3 no
C186 . C187 . H1821 . 128.4 no
C179 . C188 . C189 . 124.2(19) yes
C179 . C188 . C193 . 115.0(19) yes
C189 . C188 . C193 . 121(2) yes
C188 . C189 . C190 . 122(2) yes
C188 . C189 . H1891 . 118.6 no
C190 . C189 . H1891 . 119.2 no
C189 . C190 . C191 . 115(2) yes
C189 . C190 . H1901 . 118.6 no
C191 . C190 . H1901 . 125.9 no
C190 . C191 . C192 . 128(3) yes
C190 . C191 . H1911 . 112.3 no
C192 . C191 . H1911 . 119.3 no
C191 . C192 . C193 . 118(3) yes
C191 . C192 . H1921 . 121.2 no
C193 . C192 . H1921 . 120.2 no
C192 . C193 . C188 . 115(2) yes
C192 . C193 . H1931 . 123.3 no
C188 . C193 . H1931 . 122.0 no

loop_
_geom_bond_atom_site_label_1
_geom_bond_site_symmetry_1
_geom_bond_atom_site_label_2
_geom_bond_site_symmetry_2
_geom_bond_distance
_geom_bond_publ_flag
Tb1 . O1 . 2.572(10) yes
Tb1 . O12 . 2.337(10) yes
Tb1 . O14 . 2.368(11) yes
Tb1 . O142 . 2.343(11) yes
Tb1 . O146 . 2.384(10) yes
Tb1 . O163 . 2.465(10) yes
Tb1 . O176 . 2.308(10) yes
Tb1 . O180 . 2.292(11) yes
Tb2 . O1 . 2.563(11) yes
Tb2 . O11 . 2.342(10) yes
Tb2 . O13 . 2.382(9) yes
Tb2 . O21 . 2.373(10) yes
Tb2 . O25 . 2.370(10) yes
Tb2 . O55 . 2.267(11) yes
Tb2 . O59 . 2.300(11) yes
Tb2 . O73 . 2.470(11) yes
Tb3 . O1 . 2.680(10) yes
Tb3 . O13 . 2.312(9) yes
Tb3 . O14 . 2.327(10) yes
Tb3 . O25 . 2.412(10) yes
Tb3 . O38 . 2.300(11) yes
Tb3 . O42 . 2.294(12) yes
Tb3 . O159 . 2.382(11) yes
Tb3 . O163 . 2.386(10) yes
Tb4 . O1 . 2.535(10) yes
Tb4 . O11 . 2.341(10) yes
Tb4 . O12 . 2.348(9) yes
Tb4 . O73 . 2.384(10) yes
Tb4 . O77 . 2.324(11) yes
Tb4 . O91 . 2.319(11) yes
Tb4 . O95 . 2.335(12) yes
Tb4 . O146 . 2.485(10) yes
Tb5 . O11 . 2.426(11) yes
Tb5 . O12 . 2.418(10) yes
Tb5 . O13 . 2.412(10) yes
Tb5 . O14 . 2.436(10) yes
Tb5 . O108 . 2.352(11) yes
Tb5 . O112 . 2.295(11) yes
Tb5 . O125 . 2.312(10) yes
Tb5 . O129 . 2.353(11) yes
O1 . H11 . 0.822 no
O11 . H111 . 0.821 no
O12 . H121 . 0.820 no
O13 . H131 . 0.818 no
O14 . H141 . 0.822 no
O21 . C22 . 1.263(19) yes
C22 . C23 . 1.42(2) yes
C22 . C26 . 1.54(2) yes
C23 . C24 . 1.36(2) yes
C23 . H231 . 0.966 no
C24 . O25 . 1.349(18) yes
C24 . C32 . 1.45(2) yes
C26 . C27 . 1.37(2) yes
C26 . C31 . 1.32(2) yes
C27 . C28 . 1.43(3) yes
C27 . H271 . 0.968 no
C28 . C29 . 1.32(3) yes
C28 . H281 . 0.982 no
C29 . C30 . 1.26(3) yes
C29 . H291 . 0.949 no
C30 . C31 . 1.42(3) yes
C30 . H301 . 1.008 no
C31 . H311 . 0.995 no
C32 . C33 . 1.39(2) yes
C32 . C37 . 1.37(2) yes
C33 . C34 . 1.43(2) yes
C33 . H321 . 1.035 no
C34 . C35 . 1.37(2) yes
C34 . H322 . 1.021 no
C35 . C36 . 1.34(2) yes
C35 . H323 . 1.043 no
C36 . C37 . 1.41(2) yes
C36 . H324 . 1.040 no
C37 . H325 . 1.050 no
O38 . C39 . 1.25(2) yes
C39 . C40 . 1.38(2) yes
C39 . C43 . 1.56(2) yes
C40 . C41 . 1.39(2) yes
C40 . H401 . 0.960 no
C41 . O42 . 1.252(19) yes
C41 . C49 . 1.53(2) yes
C43 . C44 . 1.38(2) yes
C43 . C48 . 1.41(3) yes
C44 . C45 . 1.36(3) yes
C44 . H441 . 0.977 no
C45 . C46 . 1.32(3) yes
C45 . H451 . 0.980 no
C46 . C47 . 1.29(3) yes
C46 . H461 . 0.963 no
C47 . C48 . 1.41(3) yes
C47 . H471 . 0.993 no
C48 . H481 . 0.976 no
C49 . C50 . 1.34(3) yes
C49 . C54 . 1.33(2) yes
C50 . C51 . 1.49(3) yes
C50 . H495 . 1.089 no
C51 . C52 . 1.22(3) yes
C51 . H494 . 1.045 no
C52 . C53 . 1.33(3) yes
C52 . H493 . 1.005 no
C53 . C54 . 1.46(3) yes
C53 . H492 . 1.061 no
C54 . H491 . 1.049 no
O55 . C56 . 1.256(19) yes
C56 . C57 . 1.37(2) yes
C56 . C66 . 1.55(2) yes
C57 . C58 . 1.46(2) yes
C57 . H571 . 0.983 no
C58 . O59 . 1.229(19) yes
C58 . C60 . 1.53(2) yes
C60 . C61 . 1.40(2) yes
C60 . C65 . 1.40(2) yes
C61 . C62 . 1.42(3) yes
C61 . H611 . 0.989 no
C62 . C63 . 1.37(3) yes
C62 . H621 . 0.981 no
C63 . C64 . 1.31(3) yes
C63 . H631 . 0.998 no
C64 . C65 . 1.33(2) yes
C64 . H641 . 0.999 no
C65 . H651 . 0.985 no
C66 . C67 . 1.28(2) yes
C66 . C72 . 1.40(3) yes
C67 . C68 . 1.43(3) yes
C67 . H671 . 0.971 no
C68 . C69 . 1.32(3) yes
C68 . H681 . 0.972 no
C69 . C70 . 1.30(3) yes
C69 . H691 . 0.962 no
C70 . C72 . 1.47(3) yes
C70 . H701 . 1.009 no
C72 . H721 . 0.983 no
O73 . C74 . 1.29(2) yes
C74 . C75 . 1.44(3) yes
C74 . C78 . 1.48(2) yes
C75 . C76 . 1.41(2) yes
C75 . H751 . 0.989 no
C76 . O77 . 1.253(17) yes
C76 . C85 . 1.52(2) yes
C78 . C79 . 1.39(2) yes
C78 . C84 . 1.31(2) yes
C79 . C80 . 1.41(3) yes
C79 . H791 . 0.971 no
C80 . C82 . 1.32(3) yes
C80 . H801 . 0.971 no
C82 . C83 . 1.34(3) yes
C82 . H821 . 0.955 no
C83 . C84 . 1.42(3) yes
C83 . H831 . 1.002 no
C84 . H841 . 0.997 no
C85 . C86 . 1.39(3) yes
C85 . C90 . 1.34(3) yes
C86 . C87 . 1.35(3) yes
C86 . H861 . 0.966 no
C87 . C88 . 1.25(4) yes
C87 . H871 . 0.990 no
C88 . C89 . 1.38(5) yes
C88 . H881 . 0.956 no
C89 . C90 . 1.47(5) yes
C89 . H891 . 0.984 no
C90 . H901 . 0.979 no
O91 . C92 . 1.295(18) yes
C92 . C93 . 1.32(2) yes
C92 . C102 . 1.53(2) yes
C93 . C94 . 1.38(3) yes
C93 . H931 . 0.984 no
C94 . O95 . 1.26(2) yes
C94 . C96 . 1.44(2) yes
C96 . C97 . 1.33(2) yes
C96 . C101 . 1.44(3) yes
C97 . C98 . 1.47(3) yes
C97 . H971 . 0.960 no
C98 . C99 . 1.31(3) yes
C98 . H981 . 1.014 no
C99 . C100 . 1.24(4) yes
C99 . H991 . 0.959 no
C100 . C101 . 1.43(4) yes
C100 . H1001 . 0.981 no
C101 . H1011 . 0.988 no
C102 . C103 . 1.32(2) yes
C102 . C107 . 1.36(3) yes
C103 . C104 . 1.39(3) yes
C103 . H1031 . 0.998 no
C104 . C105 . 1.38(3) yes
C104 . H1041 . 0.989 no
C105 . C106 . 1.33(3) yes
C105 . H1051 . 0.986 no
C106 . C107 . 1.44(3) yes
C106 . H1061 . 0.973 no
C107 . H1071 . 0.960 no
O108 . C109 . 1.262(18) yes
C109 . C110 . 1.40(2) yes
C109 . C113 . 1.50(2) yes
C110 . C111 . 1.43(2) yes
C110 . H1101 . 0.956 no
C111 . O112 . 1.28(2) yes
C111 . C119 . 1.49(2) yes
C113 . C114 . 1.32(3) yes
C113 . C118 . 1.38(2) yes
C114 . C115 . 1.42(3) yes
C114 . H1141 . 0.956 no
C115 . C116 . 1.33(3) yes
C115 . H1151 . 0.987 no
C116 . C117 . 1.35(3) yes
C116 . H1161 . 0.961 no
C117 . C118 . 1.36(3) yes
C117 . H1171 . 0.978 no
C118 . H1181 . 0.956 no
C119 . C120 . 1.29(3) yes
C119 . C124 . 1.34(3) yes
C120 . C121 . 1.43(3) yes
C120 . H1191 . 1.054 no
C121 . C122 . 1.33(3) yes
C121 . H1192 . 1.020 no
C122 . C123 . 1.39(3) yes
C122 . H1193 . 1.021 no
C123 . C124 . 1.49(4) yes
C123 . H1194 . 1.059 no
C124 . H1195 . 1.061 no
O125 . C126 . 1.293(16) yes
C126 . C127 . 1.33(2) yes
C126 . C130 . 1.54(2) yes
C127 . C128 . 1.37(2) yes
C127 . H1271 . 0.968 no
C128 . O129 . 1.315(19) yes
C128 . C136 . 1.44(2) yes
C130 . C131 . 1.39(2) yes
C130 . C135 . 1.34(2) yes
C131 . C132 . 1.42(2) yes
C131 . H1305 . 1.047 no
C132 . C133 . 1.31(3) yes
C132 . H1304 . 1.019 no
C133 . C134 . 1.41(3) yes
C133 . H1303 . 1.033 no
C134 . C135 . 1.40(3) yes
C134 . H1302 . 1.028 no
C135 . H1301 . 1.054 no
C136 . C137 . 1.28(3) yes
C136 . C141 . 1.34(3) yes
C137 . C138 . 1.39(5) yes
C137 . H1371 . 1.022 no
C138 . C139 . 1.33(5) yes
C138 . H1381 . 0.944 no
C139 . C140 . 1.34(4) yes
C139 . H1391 . 0.983 no
C140 . C141 . 1.42(4) yes
C140 . H1401 . 0.973 no
C141 . H1411 . 1.003 no
O142 . C143 . 1.263(19) yes
C143 . C144 . 1.37(2) yes
C143 . C147 . 1.52(3) yes
C144 . C145 . 1.39(2) yes
C144 . H1441 . 0.972 no
C145 . O146 . 1.329(17) yes
C145 . C153 . 1.48(2) yes
C147 . C148 . 1.33(3) yes
C147 . C152 . 1.34(3) yes
C148 . C149 . 1.46(3) yes
C148 . H1481 . 1.030 no
C149 . C150 . 1.34(4) yes
C149 . H1491 . 0.994 no
C150 . C151 . 1.27(4) yes
C150 . H1501 . 0.871 no
C151 . C152 . 1.57(3) yes
C151 . H1511 . 1.198 no
C152 . H1521 . 1.010 no
C153 . C154 . 1.39(2) yes
C153 . C158 . 1.32(3) yes
C154 . C155 . 1.42(2) yes
C154 . H1535 . 1.057 no
C155 . C156 . 1.43(3) yes
C155 . H1534 . 1.062 no
C156 . C157 . 1.27(3) yes
C156 . H1533 . 1.039 no
C157 . C158 . 1.42(3) yes
C157 . H1532 . 1.024 no
C158 . H1531 . 1.024 no
O159 . C160 . 1.275(18) yes
C160 . C161 . 1.39(2) yes
C160 . C164 . 1.49(2) yes
C161 . C162 . 1.36(2) yes
C161 . H1611 . 0.971 no
C162 . O163 . 1.338(17) yes
C162 . C170 . 1.45(2) yes
C164 . C165 . 1.41(2) yes
C164 . C169 . 1.35(2) yes
C165 . C166 . 1.40(3) yes
C165 . H1651 . 0.986 no
C166 . C167 . 1.31(3) yes
C166 . H1661 . 0.984 no
C167 . C168 . 1.32(3) yes
C167 . H1671 . 0.971 no
C168 . C169 . 1.46(3) yes
C168 . H1681 . 0.980 no
C169 . H1691 . 0.992 no
C170 . C171 . 1.40(2) yes
C170 . C175 . 1.33(2) yes
C171 . C172 . 1.43(2) yes
C171 . H1711 . 0.981 no
C172 . C173 . 1.33(2) yes
C172 . H1721 . 0.964 no
C173 . C174 . 1.33(2) yes
C173 . H1731 . 0.997 no
C174 . C175 . 1.39(2) yes
C174 . H1741 . 0.977 no
C175 . H1751 . 0.980 no
O176 . C177 . 1.283(18) yes
C177 . C178 . 1.39(2) yes
C177 . C182 . 1.49(2) yes
C178 . C179 . 1.35(2) yes
C178 . H1781 . 0.978 no
C179 . O180 . 1.299(18) yes
C179 . C188 . 1.53(2) yes
C182 . C183 . 1.30(2) yes
C182 . C187 . 1.49(3) yes
C183 . C184 . 1.39(3) yes
C183 . H1825 . 1.047 no
C184 . C185 . 1.34(4) yes
C184 . H1824 . 1.038 no
C185 . C186 . 1.29(4) yes
C185 . H1823 . 1.046 no
C186 . C187 . 1.44(4) yes
C186 . H1822 . 1.024 no
C187 . H1821 . 1.056 no
C188 . C189 . 1.29(2) yes
C188 . C193 . 1.45(3) yes
C189 . C190 . 1.44(3) yes
C189 . H1891 . 0.976 no
C190 . C191 . 1.29(3) yes
C190 . H1901 . 1.002 no
C191 . C192 . 1.29(3) yes
C191 . H1911 . 0.964 no
C192 . C193 . 1.45(3) yes
C192 . H1921 . 0.990 no
C193 . H1931 . 0.990 no

loop_
_geom_hbond_atom_site_label_D
_geom_hbond_site_symmetry_D
_geom_hbond_atom_site_label_H
_geom_hbond_site_symmetry_H
_geom_hbond_atom_site_label_A
_geom_hbond_site_symmetry_A
_geom_hbond_angle_DHA
_geom_hbond_distance_DH
_geom_hbond_distance_HA
_geom_hbond_distance_DA
_geom_hbond_publ_flag
O14 . H141 . O180 . 135 0.82 2.18 2.82(3) yes
C151 . H1511 . C62 4_565 156 1.20 2.55 3.67(3) yes
C191 . H1911 . O125 3_655 158 0.96 2.59 3.50(3) yes
